data_4066959
loop_
_publ_author_name
'Ghadwal, Rajendra S.'
'Roesky, Herbert W.'
'Schulzke, Carola'
'Granitzka, Markus'

_publ_section_title
;
 N-Heterocyclic Carbene Stabilized Dichlorosilaimine
 IPr&#x00B7;Cl2Si&#x2550;NR
;
_journal_issue 23
_journal_name_full Organometallics
_journal_page_first 6329
_journal_paper_doi 10.1021/om100737v
_journal_volume 29
_journal_year 2010
_chemical_formula_sum 'C46 H61 Cl2 N3 Si'
_chemical_formula_weight 754.97
_chemical_name_systematic
;
 ?
;
_space_group_IT_number 14
_symmetry_cell_setting monoclinic
_symmetry_space_group_name_Hall '-P 2ybc'
_symmetry_space_group_name_H-M 'P 1 21/c 1'
_atom_sites_solution_hydrogens geom
_atom_sites_solution_primary direct
_atom_sites_solution_secondary difmap
_audit_creation_method SHELXL-97
_cell_angle_alpha 90.00
_cell_angle_beta 104.39(3)
_cell_angle_gamma 90.00
_cell_formula_units_Z 4
_cell_length_a 18.146(4)
_cell_length_b 13.126(3)
_cell_length_c 18.957(4)
_cell_measurement_reflns_used 26810
_cell_measurement_temperature 133(2)
_cell_measurement_theta_max 52.0
_cell_measurement_theta_min 2.3
_cell_volume 4373.6(18)
_computing_structure_refinement 'SHELXL-97 (Sheldrick, 1997)'
_diffrn_ambient_temperature 133(2)
_diffrn_measured_fraction_theta_full 0.985
_diffrn_measured_fraction_theta_max 0.985
_diffrn_measurement_device_type IPDSII
_diffrn_radiation_monochromator graphite
_diffrn_radiation_source 'fine-focus sealed tube'
_diffrn_radiation_type MoK\a
_diffrn_radiation_wavelength 0.71073
_diffrn_reflns_av_R_equivalents 0.1307
_diffrn_reflns_av_sigmaI/netI 0.1523
_diffrn_reflns_limit_h_max 22
_diffrn_reflns_limit_h_min -21
_diffrn_reflns_limit_k_max 15
_diffrn_reflns_limit_k_min -16
_diffrn_reflns_limit_l_max 23
_diffrn_reflns_limit_l_min -23
_diffrn_reflns_number 26102
_diffrn_reflns_theta_full 26.00
_diffrn_reflns_theta_max 26.00
_diffrn_reflns_theta_min 1.16
_exptl_absorpt_coefficient_mu 0.210
_exptl_absorpt_correction_T_max 0.9868
_exptl_absorpt_correction_T_min 0.9238
_exptl_absorpt_correction_type numerical
_exptl_absorpt_process_details 'face indexed'
_exptl_crystal_colour colourless
_exptl_crystal_density_diffrn 1.147
_exptl_crystal_density_method 'not measured'
_exptl_crystal_description platelet
_exptl_crystal_F_000 1624
_exptl_crystal_size_max 0.50
_exptl_crystal_size_mid 0.20
_exptl_crystal_size_min 0.05
_refine_diff_density_max 0.608
_refine_diff_density_min -0.458
_refine_diff_density_rms 0.073
_refine_ls_extinction_method none
_refine_ls_goodness_of_fit_ref 0.997
_refine_ls_hydrogen_treatment constr
_refine_ls_matrix_type full
_refine_ls_number_parameters 485
_refine_ls_number_reflns 8478
_refine_ls_number_restraints 0
_refine_ls_restrained_S_all 0.997
_refine_ls_R_factor_all 0.1721
_refine_ls_R_factor_gt 0.0893
_refine_ls_shift/su_max 0.000
_refine_ls_shift/su_mean 0.000
_refine_ls_structure_factor_coef Fsqd
_refine_ls_weighting_details 'calc w=1/[\s^2^(Fo^2^)+(0.0804P)^2^+0.0000P] where P=(Fo^2^+2Fc^2^)/3'
_refine_ls_weighting_scheme calc
_refine_ls_wR_factor_gt 0.1727
_refine_ls_wR_factor_ref 0.2054
_reflns_number_gt 4415
_reflns_number_total 8478
_reflns_threshold_expression >2sigma(I)
_cod_data_source_file om100737v_si_001.cif
_cod_data_source_block rx494
_cod_original_cell_volume 4373.3(15)
_cod_original_sg_symbol_H-M P21/c
_cod_database_code 4066959

loop_
_symmetry_equiv_pos_as_xyz
'x, y, z'
'-x, y+1/2, -z+1/2'
'-x, -y, -z'
'x, -y-1/2, z-1/2'

loop_
_atom_site_label
_atom_site_type_symbol
_atom_site_fract_x
_atom_site_fract_y
_atom_site_fract_z
_atom_site_U_iso_or_equiv
_atom_site_adp_type
_atom_site_occupancy
_atom_site_symmetry_multiplicity
_atom_site_calc_flag
_atom_site_refinement_flags
Si1 Si 0.27984(8) 0.77704(10) 0.74621(7) 0.0298(3) Uani 1 1 d .
Cl1 Cl 0.32171(8) 0.90744(10) 0.80396(6) 0.0418(4) Uani 1 1 d .
Cl2 Cl 0.38153(7) 0.69733(10) 0.75378(7) 0.0407(3) Uani 1 1 d .
N1 N 0.2240(2) 0.7511(3) 0.5892(2) 0.0295(9) Uani 1 1 d .
N2 N 0.2691(2) 0.9024(3) 0.61289(19) 0.0270(9) Uani 1 1 d .
N3 N 0.2084(2) 0.7272(3) 0.7641(2) 0.0354(10) Uani 1 1 d .
C1 C 0.2561(3) 0.8138(3) 0.6452(2) 0.0288(11) Uani 1 1 d .
C2 C 0.3011(3) 0.9969(3) 0.6470(2) 0.0298(11) Uani 1 1 d .
C3 C 0.2500(3) 1.0675(4) 0.6650(2) 0.0337(12) Uani 1 1 d .
C4 C 0.2818(3) 1.1606(4) 0.6929(3) 0.0445(14) Uani 1 1 d .
H4 H 0.2498 1.2113 0.7053 0.071(5) Uiso 1 1 calc R
C5 C 0.3573(4) 1.1804(4) 0.7028(3) 0.0506(15) Uani 1 1 d .
H5 H 0.3770 1.2445 0.7218 0.071(5) Uiso 1 1 calc R
C6 C 0.4056(3) 1.1082(4) 0.6855(3) 0.0444(14) Uani 1 1 d .
H6 H 0.4582 1.1235 0.6928 0.071(5) Uiso 1 1 calc R
C7 C 0.3783(3) 1.0132(4) 0.6574(2) 0.0347(12) Uani 1 1 d .
C8 C 0.1662(3) 1.0463(4) 0.6523(3) 0.0407(13) Uani 1 1 d .
H8 H 0.1590 0.9708 0.6477 0.039(6) Uiso 1 1 calc R
C9 C 0.1205(3) 1.0941(5) 0.5818(3) 0.0540(16) Uani 1 1 d .
H9A H 0.1269 1.1683 0.5845 0.072(3) Uiso 1 1 calc R
H9B H 0.0666 1.0773 0.5748 0.072(3) Uiso 1 1 calc R
H9C H 0.1386 1.0677 0.5408 0.072(3) Uiso 1 1 calc R
C10 C 0.1355(4) 1.0813(5) 0.7169(3) 0.0500(15) Uani 1 1 d .
H10A H 0.1658 1.0504 0.7618 0.072(3) Uiso 1 1 calc R
H10B H 0.0823 1.0601 0.7090 0.072(3) Uiso 1 1 calc R
H10C H 0.1388 1.1557 0.7209 0.072(3) Uiso 1 1 calc R
C11 C 0.4312(3) 0.9343(4) 0.6386(3) 0.0389(13) Uani 1 1 d .
H11 H 0.4018 0.8694 0.6265 0.039(6) Uiso 1 1 calc R
C12 C 0.4991(3) 0.9128(5) 0.7021(3) 0.0530(15) Uani 1 1 d .
H12A H 0.5286 0.8561 0.6895 0.072(3) Uiso 1 1 calc R
H12B H 0.4812 0.8947 0.7452 0.072(3) Uiso 1 1 calc R
H12C H 0.5313 0.9736 0.7125 0.072(3) Uiso 1 1 calc R
C13 C 0.4581(4) 0.9666(6) 0.5708(3) 0.0575(17) Uani 1 1 d .
H13A H 0.4138 0.9784 0.5299 0.072(3) Uiso 1 1 calc R
H13B H 0.4897 0.9126 0.5580 0.072(3) Uiso 1 1 calc R
H13C H 0.4880 1.0295 0.5814 0.072(3) Uiso 1 1 calc R
C14 C 0.2446(3) 0.8951(4) 0.5383(2) 0.0322(11) Uani 1 1 d .
H14 H 0.2468 0.9471 0.5041 0.071(5) Uiso 1 1 calc R
C15 C 0.2168(3) 0.8007(4) 0.5231(2) 0.0336(11) Uani 1 1 d .
H15 H 0.1962 0.7731 0.4760 0.071(5) Uiso 1 1 calc R
C16 C 0.2005(3) 0.6437(4) 0.5898(3) 0.0339(12) Uani 1 1 d .
C17 C 0.2523(3) 0.5714(4) 0.5778(3) 0.0366(12) Uani 1 1 d .
C18 C 0.2253(4) 0.4705(4) 0.5676(3) 0.0526(16) Uani 1 1 d .
H18 H 0.2583 0.4179 0.5595 0.071(5) Uiso 1 1 calc R
C19 C 0.1522(4) 0.4474(5) 0.5691(4) 0.0579(17) Uani 1 1 d .
H19 H 0.1347 0.3792 0.5605 0.071(5) Uiso 1 1 calc R
C20 C 0.1037(4) 0.5208(5) 0.5829(3) 0.0521(15) Uani 1 1 d .
H20 H 0.0537 0.5023 0.5852 0.071(5) Uiso 1 1 calc R
C21 C 0.1267(3) 0.6228(4) 0.5935(3) 0.0362(12) Uani 1 1 d .
C22 C 0.3329(3) 0.5947(4) 0.5744(3) 0.0408(13) Uani 1 1 d .
H22 H 0.3468 0.6627 0.5978 0.039(6) Uiso 1 1 calc R
C23 C 0.3391(4) 0.6021(5) 0.4947(3) 0.0548(16) Uani 1 1 d .
H23A H 0.3241 0.5371 0.4699 0.072(3) Uiso 1 1 calc R
H23B H 0.3918 0.6177 0.4941 0.072(3) Uiso 1 1 calc R
H23C H 0.3055 0.6563 0.4695 0.072(3) Uiso 1 1 calc R
C24 C 0.3901(4) 0.5172(5) 0.6156(3) 0.0574(17) Uani 1 1 d .
H24A H 0.3823 0.5071 0.6645 0.072(3) Uiso 1 1 calc R
H24B H 0.4419 0.5424 0.6197 0.072(3) Uiso 1 1 calc R
H24C H 0.3831 0.4523 0.5893 0.072(3) Uiso 1 1 calc R
C25 C 0.0722(3) 0.7055(4) 0.6073(3) 0.0399(13) Uani 1 1 d .
H25 H 0.1026 0.7567 0.6416 0.039(6) Uiso 1 1 calc R
C26 C 0.0323(4) 0.7603(5) 0.5383(3) 0.0603(17) Uani 1 1 d .
H26A H 0.0698 0.7967 0.5185 0.072(3) Uiso 1 1 calc R
H26B H -0.0043 0.8090 0.5491 0.072(3) Uiso 1 1 calc R
H26C H 0.0054 0.7106 0.5024 0.072(3) Uiso 1 1 calc R
C27 C 0.0111(4) 0.6617(5) 0.6422(3) 0.0543(16) Uani 1 1 d .
H27A H -0.0186 0.7175 0.6556 0.072(3) Uiso 1 1 calc R
H27B H 0.0356 0.6229 0.6859 0.072(3) Uiso 1 1 calc R
H27C H -0.0227 0.6166 0.6074 0.072(3) Uiso 1 1 calc R
C28 C 0.1680(3) 0.6723(4) 0.8029(2) 0.0309(11) Uani 1 1 d .
C29 C 0.1848(3) 0.5669(4) 0.8197(2) 0.0323(12) Uani 1 1 d .
C30 C 0.1395(3) 0.5132(4) 0.8568(3) 0.0390(13) Uani 1 1 d .
H30 H 0.1503 0.4432 0.8675 0.071(5) Uiso 1 1 calc R
C31 C 0.0799(3) 0.5574(4) 0.8787(3) 0.0414(13) Uani 1 1 d .
H31 H 0.0506 0.5190 0.9045 0.071(5) Uiso 1 1 calc R
C32 C 0.0635(3) 0.6600(4) 0.8620(3) 0.0387(12) Uani 1 1 d .
H32 H 0.0224 0.6911 0.8765 0.071(5) Uiso 1 1 calc R
C33 C 0.1058(3) 0.7177(4) 0.8248(2) 0.0314(11) Uani 1 1 d .
C34 C 0.2507(3) 0.5166(4) 0.7993(3) 0.0413(13) Uani 1 1 d .
H34 H 0.2635 0.5582 0.7598 0.039(6) Uiso 1 1 calc R
C35 C 0.3202(3) 0.5170(5) 0.8642(3) 0.0589(17) Uani 1 1 d .
H35A H 0.3300 0.5866 0.8828 0.072(3) Uiso 1 1 calc R
H35B H 0.3645 0.4917 0.8488 0.072(3) Uiso 1 1 calc R
H35C H 0.3105 0.4729 0.9027 0.072(3) Uiso 1 1 calc R
C36 C 0.2336(4) 0.4076(5) 0.7701(4) 0.0636(18) Uani 1 1 d .
H36A H 0.2292 0.3624 0.8099 0.072(3) Uiso 1 1 calc R
H36B H 0.2750 0.3839 0.7495 0.072(3) Uiso 1 1 calc R
H36C H 0.1857 0.4071 0.7322 0.072(3) Uiso 1 1 calc R
C37 C 0.0866(3) 0.8301(4) 0.8091(3) 0.0362(12) Uani 1 1 d .
H37 H 0.1025 0.8485 0.7639 0.039(6) Uiso 1 1 calc R
C38 C 0.1319(3) 0.8966(4) 0.8702(3) 0.0447(14) Uani 1 1 d .
H38A H 0.1166 0.8818 0.9152 0.072(3) Uiso 1 1 calc R
H38B H 0.1219 0.9685 0.8573 0.072(3) Uiso 1 1 calc R
H38C H 0.1863 0.8825 0.8774 0.072(3) Uiso 1 1 calc R
C39 C 0.0022(3) 0.8536(4) 0.7957(3) 0.0509(15) Uani 1 1 d .
H39A H -0.0132 0.8482 0.8416 0.072(3) Uiso 1 1 calc R
H39B H -0.0270 0.8048 0.7604 0.072(3) Uiso 1 1 calc R
H39C H -0.0077 0.9229 0.7764 0.072(3) Uiso 1 1 calc R
C40 C 0.4256(5) 0.3445(7) 0.4227(5) 0.094(3) Uani 1 1 d .
H40A H 0.4242 0.3405 0.3708 0.072(3) Uiso 1 1 calc R
H40B H 0.4662 0.3006 0.4504 0.072(3) Uiso 1 1 calc R
H40C H 0.4352 0.4151 0.4394 0.072(3) Uiso 1 1 calc R
C41 C 0.3533(5) 0.3113(5) 0.4339(4) 0.074(2) Uani 1 1 d .
C42 C 0.2883(5) 0.3404(5) 0.3916(3) 0.064(2) Uani 1 1 d .
H42 H 0.2884 0.3840 0.3516 0.071(5) Uiso 1 1 calc R
C43 C 0.2149(5) 0.3076(5) 0.4041(4) 0.0650(19) Uani 1 1 d .
H43 H 0.1684 0.3331 0.3748 0.071(5) Uiso 1 1 calc R
C44 C 0.2154(5) 0.2420(5) 0.4570(4) 0.068(2) Uani 1 1 d .
H44 H 0.1689 0.2168 0.4647 0.071(5) Uiso 1 1 calc R
C45 C 0.2844(6) 0.2100(6) 0.5011(4) 0.080(2) Uani 1 1 d .
H45 H 0.2835 0.1630 0.5390 0.071(5) Uiso 1 1 calc R
C46 C 0.3529(6) 0.2419(5) 0.4935(4) 0.073(2) Uani 1 1 d .
H46 H 0.3989 0.2198 0.5258 0.071(5) Uiso 1 1 calc R

loop_
_atom_site_aniso_label
_atom_site_aniso_U_11
_atom_site_aniso_U_22
_atom_site_aniso_U_33
_atom_site_aniso_U_23
_atom_site_aniso_U_13
_atom_site_aniso_U_12
Si1 0.0376(8) 0.0282(7) 0.0236(6) 0.0017(5) 0.0079(6) 0.0000(6)
Cl1 0.0582(9) 0.0397(7) 0.0272(6) -0.0038(5) 0.0099(6) -0.0075(6)
Cl2 0.0391(7) 0.0440(7) 0.0396(7) 0.0063(6) 0.0109(6) 0.0079(6)
N1 0.038(2) 0.024(2) 0.0254(19) 0.0001(15) 0.0071(17) -0.0041(17)
N2 0.032(2) 0.0252(19) 0.0236(18) 0.0006(16) 0.0072(16) -0.0024(17)
N3 0.039(2) 0.036(2) 0.034(2) 0.0033(18) 0.015(2) -0.002(2)
C1 0.032(3) 0.027(2) 0.029(2) 0.0028(19) 0.010(2) -0.001(2)
C2 0.037(3) 0.026(2) 0.027(2) -0.0006(19) 0.008(2) -0.005(2)
C3 0.041(3) 0.030(3) 0.027(2) 0.003(2) 0.005(2) 0.001(2)
C4 0.053(4) 0.035(3) 0.047(3) -0.005(2) 0.015(3) -0.002(3)
C5 0.066(4) 0.032(3) 0.052(3) -0.016(3) 0.012(3) -0.013(3)
C6 0.034(3) 0.053(4) 0.046(3) -0.012(3) 0.010(3) -0.018(3)
C7 0.042(3) 0.036(3) 0.027(2) 0.000(2) 0.012(2) -0.008(2)
C8 0.038(3) 0.040(3) 0.045(3) 0.001(2) 0.013(3) 0.009(2)
C9 0.044(3) 0.076(4) 0.043(3) 0.002(3) 0.012(3) 0.012(3)
C10 0.052(4) 0.057(4) 0.044(3) 0.007(3) 0.018(3) 0.015(3)
C11 0.031(3) 0.043(3) 0.043(3) -0.002(2) 0.011(2) -0.004(2)
C12 0.043(3) 0.067(4) 0.048(3) 0.009(3) 0.010(3) -0.001(3)
C13 0.052(4) 0.083(5) 0.043(3) 0.006(3) 0.023(3) 0.015(3)
C14 0.040(3) 0.033(3) 0.022(2) 0.002(2) 0.004(2) 0.002(2)
C15 0.040(3) 0.038(3) 0.024(2) 0.002(2) 0.011(2) -0.001(2)
C16 0.044(3) 0.026(3) 0.032(2) -0.002(2) 0.009(2) -0.001(2)
C17 0.048(3) 0.030(3) 0.031(2) -0.003(2) 0.009(2) -0.001(2)
C18 0.071(5) 0.033(3) 0.056(4) -0.004(3) 0.020(3) 0.005(3)
C19 0.074(5) 0.033(3) 0.070(4) -0.007(3) 0.024(4) -0.010(3)
C20 0.057(4) 0.044(3) 0.059(4) 0.002(3) 0.022(3) -0.014(3)
C21 0.042(3) 0.033(3) 0.033(3) -0.001(2) 0.009(2) -0.006(2)
C22 0.040(3) 0.036(3) 0.045(3) -0.007(2) 0.007(2) 0.003(2)
C23 0.049(4) 0.074(4) 0.043(3) -0.009(3) 0.014(3) 0.007(3)
C24 0.056(4) 0.062(4) 0.052(3) -0.004(3) 0.009(3) 0.011(3)
C25 0.036(3) 0.042(3) 0.044(3) -0.002(2) 0.013(2) -0.005(2)
C26 0.050(4) 0.074(4) 0.059(4) 0.012(3) 0.016(3) 0.010(3)
C27 0.050(4) 0.065(4) 0.052(3) -0.005(3) 0.019(3) -0.006(3)
C28 0.038(3) 0.027(2) 0.026(2) 0.0015(19) 0.006(2) -0.004(2)
C29 0.041(3) 0.026(3) 0.030(2) 0.0033(19) 0.009(2) 0.002(2)
C30 0.048(3) 0.029(3) 0.041(3) 0.011(2) 0.012(3) 0.001(2)
C31 0.040(3) 0.044(3) 0.043(3) 0.008(2) 0.016(3) -0.005(3)
C32 0.039(3) 0.040(3) 0.041(3) 0.001(2) 0.018(2) 0.001(2)
C33 0.035(3) 0.036(3) 0.025(2) 0.002(2) 0.011(2) 0.001(2)
C34 0.057(4) 0.029(3) 0.041(3) 0.003(2) 0.019(3) 0.005(3)
C35 0.049(4) 0.074(4) 0.060(4) 0.012(3) 0.024(3) 0.016(3)
C36 0.090(5) 0.038(3) 0.074(4) -0.003(3) 0.042(4) 0.009(3)
C37 0.048(3) 0.029(3) 0.032(2) 0.004(2) 0.012(2) 0.001(2)
C38 0.060(4) 0.031(3) 0.042(3) -0.002(2) 0.010(3) 0.003(3)
C39 0.053(4) 0.040(3) 0.060(4) 0.002(3) 0.016(3) 0.014(3)
C40 0.094(6) 0.081(6) 0.126(7) -0.014(5) 0.063(6) -0.008(5)
C41 0.084(5) 0.053(4) 0.082(5) -0.012(4) 0.014(5) 0.001(4)
C42 0.094(6) 0.051(4) 0.047(3) -0.004(3) 0.015(4) -0.013(4)
C43 0.091(5) 0.043(4) 0.060(4) -0.006(3) 0.016(4) -0.006(4)
C44 0.103(6) 0.049(4) 0.062(4) -0.011(3) 0.039(4) -0.010(4)
C45 0.137(8) 0.051(4) 0.056(4) 0.007(3) 0.029(5) 0.017(5)
C46 0.113(7) 0.042(4) 0.062(4) 0.005(3) 0.023(4) -0.001(4)

loop_
_atom_type_symbol
_atom_type_description
_atom_type_scat_dispersion_real
_atom_type_scat_dispersion_imag
_atom_type_scat_source
C C 0.0033 0.0016 'International Tables Vol C Tables 4.2.6.8 and 6.1.1.4'
H H 0.0000 0.0000 'International Tables Vol C Tables 4.2.6.8 and 6.1.1.4'
Si Si 0.0817 0.0704 'International Tables Vol C Tables 4.2.6.8 and 6.1.1.4'
Cl Cl 0.1484 0.1585 'International Tables Vol C Tables 4.2.6.8 and 6.1.1.4'
N N 0.0061 0.0033 'International Tables Vol C Tables 4.2.6.8 and 6.1.1.4'

loop_
_geom_angle_atom_site_label_1
_geom_angle_atom_site_label_2
_geom_angle_atom_site_label_3
_geom_angle
N3 Si1 C1 109.2(2)
N3 Si1 Cl1 116.51(18)
C1 Si1 Cl1 106.36(16)
N3 Si1 Cl2 122.69(17)
C1 Si1 Cl2 99.77(16)
Cl1 Si1 Cl2 100.10(8)
C1 N1 C15 110.3(4)
C1 N1 C16 130.1(4)
C15 N1 C16 119.5(4)
C1 N2 C14 110.8(4)
C1 N2 C2 128.6(4)
C14 N2 C2 120.6(4)
C28 N3 Si1 157.3(4)
N1 C1 N2 104.8(4)
N1 C1 Si1 125.2(3)
N2 C1 Si1 130.0(3)
C7 C2 C3 124.5(4)
C7 C2 N2 118.4(4)
C3 C2 N2 117.1(4)
C4 C3 C2 115.6(5)
C4 C3 C8 121.8(5)
C2 C3 C8 122.6(4)
C5 C4 C3 121.6(5)
C4 C5 C6 120.8(5)
C5 C6 C7 120.9(5)
C2 C7 C6 116.4(5)
C2 C7 C11 122.7(4)
C6 C7 C11 120.9(5)
C3 C8 C9 111.8(5)
C3 C8 C10 111.7(5)
C9 C8 C10 110.5(4)
C7 C11 C12 112.2(4)
C7 C11 C13 111.0(5)
C12 C11 C13 110.4(5)
C15 C14 N2 107.1(4)
C14 C15 N1 107.0(4)
C21 C16 C17 125.0(5)
C21 C16 N1 118.3(4)
C17 C16 N1 116.2(5)
C16 C17 C18 115.9(5)
C16 C17 C22 124.6(5)
C18 C17 C22 119.4(5)
C19 C18 C17 120.7(6)
C18 C19 C20 121.3(6)
C19 C20 C21 121.0(6)
C16 C21 C20 116.0(5)
C16 C21 C25 122.7(4)
C20 C21 C25 121.2(5)
C17 C22 C24 112.8(5)
C17 C22 C23 111.1(4)
C24 C22 C23 109.7(5)
C26 C25 C21 112.3(5)
C26 C25 C27 108.0(5)
C21 C25 C27 111.9(5)
N3 C28 C33 120.4(4)
N3 C28 C29 121.0(5)
C33 C28 C29 118.5(5)
C30 C29 C28 118.6(5)
C30 C29 C34 120.9(4)
C28 C29 C34 120.4(5)
C31 C30 C29 122.8(5)
C30 C31 C32 118.4(5)
C33 C32 C31 121.8(5)
C32 C33 C28 119.9(5)
C32 C33 C37 119.8(5)
C28 C33 C37 120.3(4)
C29 C34 C35 110.0(4)
C29 C34 C36 113.6(5)
C35 C34 C36 110.2(5)
C38 C37 C39 110.0(5)
C38 C37 C33 110.7(4)
C39 C37 C33 113.5(5)
C42 C41 C40 122.3(8)
C42 C41 C46 118.8(8)
C40 C41 C46 118.9(8)
C41 C42 C43 121.9(7)
C44 C43 C42 118.5(7)
C43 C44 C45 119.3(8)
C46 C45 C44 123.9(7)
C45 C46 C41 117.4(8)

loop_
_geom_bond_atom_site_label_1
_geom_bond_atom_site_label_2
_geom_bond_distance
Si1 N3 1.563(4)
Si1 C1 1.917(5)
Si1 Cl1 2.0717(18)
Si1 Cl2 2.095(2)
N1 C1 1.356(6)
N1 C15 1.390(6)
N1 C16 1.474(6)
N2 C1 1.362(6)
N2 C14 1.376(5)
N2 C2 1.451(6)
N3 C28 1.366(6)
C2 C7 1.382(7)
C2 C3 1.410(7)
C3 C4 1.398(7)
C3 C8 1.506(7)
C4 C5 1.361(8)
C5 C6 1.385(8)
C6 C7 1.397(7)
C7 C11 1.514(7)
C8 C9 1.523(7)
C8 C10 1.535(8)
C11 C12 1.520(7)
C11 C13 1.544(8)
C14 C15 1.342(7)
C16 C21 1.385(7)
C16 C17 1.394(7)
C17 C18 1.408(8)
C17 C22 1.510(8)
C18 C19 1.369(9)
C19 C20 1.374(9)
C20 C21 1.402(8)
C21 C25 1.534(7)
C22 C24 1.524(8)
C22 C23 1.548(8)
C25 C26 1.510(8)
C25 C27 1.538(8)
C28 C33 1.426(7)
C28 C29 1.435(6)
C29 C30 1.398(7)
C29 C34 1.499(8)
C30 C31 1.379(8)
C31 C32 1.398(7)
C32 C33 1.389(7)
C33 C37 1.529(7)
C34 C35 1.528(8)
C34 C36 1.537(8)
C37 C38 1.518(7)
C37 C39 1.521(8)
C40 C41 1.447(11)
C41 C42 1.307(10)
C41 C46 1.451(10)
C42 C43 1.474(10)
C43 C44 1.319(9)
C44 C45 1.387(11)
C45 C46 1.353(11)
